data_4028603
loop_
_publ_author_name
'Alyn T. Davies'
'James E. Taylor'
'James Douglas'
'Christopher J. Collett'
'Louis C. Morrill'
'Charlene Fallan'
'Alexandra M. Z. Slawin'
'Gwydion Churchill'
'Andrew D. Smith'

_publ_section_title
;
 Stereospecific Asymmetric N-Heterocyclic Carbene (NHC)-Catalyzed Redox
 Synthesis of Trifluoromethyl Dihydropyranones and Mechanistic Insights
;
_journal_name_full 'Journal of Organic Chemistry'
_journal_page_first 9243
_journal_page_last 9257
_journal_paper_doi 10.1021/jo401433q
_journal_volume 78
_journal_year 2013
_chemical_absolute_configuration ad
_chemical_formula_moiety 'C16 H16 Br F3 O2'
_chemical_formula_sum 'C16 H16 Br F3 O2'
_chemical_formula_weight 377.20
_space_group_IT_number 4
_symmetry_cell_setting monoclinic
_symmetry_Int_Tables_number 4
_symmetry_space_group_name_Hall 'P 2yb'
_symmetry_space_group_name_H-M 'P 1 21 1'
_atom_sites_solution_hydrogens geom
_atom_sites_solution_primary direct
_atom_sites_solution_secondary difmap
_cell_angle_alpha 90.0000
_cell_angle_beta 101.315(13)
_cell_angle_gamma 90.0000
_cell_formula_units_Z 2
_cell_length_a 11.462(6)
_cell_length_b 5.423(3)
_cell_length_c 12.416(5)
_cell_measurement_reflns_used 2804
_cell_measurement_temperature 93
_cell_measurement_theta_max 25.35
_cell_measurement_theta_min 2.21
_cell_volume 756.8(7)
_computing_cell_refinement 'CrystalClear-SM Expert 2.0 rc13'
_computing_data_collection 'CrystalClear-SM Expert 2.0 rc13 (Rigaku, 2009)'
_computing_data_reduction 'CrystalClear-SM Expert 2.0 rc13'
_computing_molecular_graphics 'CrystalStructure 4.0'
_computing_publication_material 'CrystalStructure 4.0 (Rigaku, 2010)'
_computing_structure_refinement 'SHELXL97 (Sheldrick, 2008)'
_computing_structure_solution 'DIRDIF99-PATTY (Gould, et al., 1999)'
_diffrn_ambient_temperature 93
_diffrn_detector_area_resol_mean 14.629
_diffrn_measured_fraction_theta_full 0.991
_diffrn_measured_fraction_theta_max 0.991
_diffrn_measurement_device_type 'Rigaku Mercury70'
_diffrn_measurement_method \w
_diffrn_radiation_type 'Mo K\a'
_diffrn_radiation_wavelength 0.71075
_diffrn_reflns_av_R_equivalents 0.0625
_diffrn_reflns_limit_h_max 13
_diffrn_reflns_limit_h_min -10
_diffrn_reflns_limit_k_max 5
_diffrn_reflns_limit_k_min -6
_diffrn_reflns_limit_l_max 11
_diffrn_reflns_limit_l_min -14
_diffrn_reflns_number 4765
_diffrn_reflns_theta_full 25.37
_diffrn_reflns_theta_max 25.37
_diffrn_standards_number 0
_exptl_absorpt_coefficient_mu 2.760
_exptl_absorpt_correction_T_max 0.973
_exptl_absorpt_correction_T_min 0.373
_exptl_absorpt_correction_type multi-scan
_exptl_absorpt_process_details 'REQAB (Rigaku, 1998)'
_exptl_crystal_colour colorless
_exptl_crystal_density_diffrn 1.655
_exptl_crystal_description prism
_exptl_crystal_F_000 380.00
_exptl_crystal_size_max 0.100
_exptl_crystal_size_mid 0.030
_exptl_crystal_size_min 0.010
_refine_diff_density_max 0.440
_refine_diff_density_min -0.510
_refine_ls_abs_structure_details 'Flack, H. D. (1983), Acta Cryst. A39, 876-881.  872 Friedel Pairs'
_refine_ls_abs_structure_Flack 0.009(13)
_refine_ls_extinction_method none
_refine_ls_goodness_of_fit_ref 0.805
_refine_ls_hydrogen_treatment constr
_refine_ls_number_parameters 199
_refine_ls_number_reflns 2406
_refine_ls_number_restraints 1
_refine_ls_R_factor_gt 0.0456
_refine_ls_shift/su_max 0.003
_refine_ls_structure_factor_coef Fsqd
_refine_ls_weighting_details 'w = 1/[\s^2^(Fo^2^)+(0.0657P)^2^+0.0000P] where P=(Fo^2^+2Fc^2^)/3'
_refine_ls_weighting_scheme calc
_refine_ls_wR_factor_ref 0.1091
_reflns_number_gt 2162
_reflns_number_total 2406
_reflns_threshold_expression F^2^>2.0\s(F^2^)
_cod_data_source_file jo401433q_si_002.cif
_cod_data_source_block 12
_cod_original_cell_volume 756.7(6)
_cod_database_code 4028603

loop_
_symmetry_equiv_pos_site_id
_symmetry_equiv_pos_as_xyz
1 +X,+Y,+Z
2 -X,1/2+Y,-Z

loop_
_atom_site_label
_atom_site_type_symbol
_atom_site_fract_x
_atom_site_fract_y
_atom_site_fract_z
_atom_site_U_iso_or_equiv
_atom_site_adp_type
_atom_site_occupancy
_atom_site_symmetry_multiplicity
_atom_site_calc_flag
_atom_site_refinement_flags
Br1 Br 0.22067(4) 1.01359(12) 0.39160(3) 0.03889(19) Uani 1.0 2 d .
F1 F 0.8241(3) 0.4309(6) 0.8945(3) 0.0340(8) Uani 1.0 2 d .
F2 F 0.9564(3) 0.6196(6) 1.0129(2) 0.0314(7) Uani 1.0 2 d .
F3 F 0.9185(3) 0.7422(7) 0.8452(3) 0.0352(8) Uani 1.0 2 d .
O1 O 0.5618(3) 0.5653(7) 0.8633(3) 0.0259(10) Uani 1.0 2 d .
O2 O 0.5942(4) 0.3264(7) 1.0084(3) 0.0300(9) Uani 1.0 2 d .
C2 C 0.6161(4) 0.5194(13) 0.9695(4) 0.0236(10) Uani 1.0 2 d .
C3 C 0.6972(5) 0.7169(10) 1.0286(4) 0.0233(11) Uani 1.0 2 d .
C4 C 0.7736(5) 0.8289(10) 0.9512(4) 0.0227(11) Uani 1.0 2 d .
C5 C 0.6895(5) 0.9036(10) 0.8463(4) 0.0237(11) Uani 1.0 2 d .
C6 C 0.5901(5) 0.7796(10) 0.8110(4) 0.0233(11) Uani 1.0 2 d .
C7 C 0.7618(5) 0.6281(10) 1.1411(4) 0.0260(12) Uani 1.0 2 d .
C8 C 0.8388(5) 0.8281(11) 1.2078(4) 0.0288(12) Uani 1.0 2 d .
C9 C 0.8799(5) 0.7607(11) 1.3284(4) 0.0335(13) Uani 1.0 2 d .
C10 C 0.9591(5) 0.5314(15) 1.3461(4) 0.0408(14) Uani 1.0 2 d .
C11 C 0.8672(5) 0.6569(11) 0.9260(5) 0.0282(13) Uani 1.0 2 d .
C12 C 0.4990(5) 0.8359(11) 0.7113(4) 0.0239(12) Uani 1.0 2 d .
C13 C 0.4042(5) 0.6770(10) 0.6749(4) 0.0264(12) Uani 1.0 2 d .
C14 C 0.3212(5) 0.7285(11) 0.5809(4) 0.0313(13) Uani 1.0 2 d .
C15 C 0.3330(5) 0.9398(11) 0.5223(4) 0.0299(14) Uani 1.0 2 d .
C16 C 0.4242(5) 1.1026(11) 0.5576(5) 0.0302(12) Uani 1.0 2 d .
C17 C 0.5068(5) 1.0522(10) 0.6518(4) 0.0265(12) Uani 1.0 2 d .
H3 H 0.6435 0.8528 1.0434 0.0279 Uiso 1.0 2 calc R
H4 H 0.8136 0.9804 0.9866 0.0272 Uiso 1.0 2 calc R
H5 H 0.7084 1.0412 0.8056 0.0285 Uiso 1.0 2 calc R
H7A H 0.7022 0.5698 1.1833 0.0313 Uiso 1.0 2 calc R
H7B H 0.8130 0.4862 1.1312 0.0313 Uiso 1.0 2 calc R
H8A H 0.7928 0.9835 1.2028 0.0345 Uiso 1.0 2 calc R
H8B H 0.9096 0.8579 1.1750 0.0345 Uiso 1.0 2 calc R
H9A H 0.9242 0.9017 1.3673 0.0402 Uiso 1.0 2 calc R
H9B H 0.8091 0.7319 1.3614 0.0402 Uiso 1.0 2 calc R
H10A H 1.0264 0.5534 1.3091 0.0490 Uiso 1.0 2 calc R
H10B H 0.9128 0.3868 1.3157 0.0490 Uiso 1.0 2 calc R
H10C H 0.9889 0.5071 1.4250 0.0490 Uiso 1.0 2 calc R
H13 H 0.3964 0.5311 0.7152 0.0317 Uiso 1.0 2 calc R
H14 H 0.2565 0.6192 0.5569 0.0375 Uiso 1.0 2 calc R
H16 H 0.4305 1.2493 0.5173 0.0363 Uiso 1.0 2 calc R
H17 H 0.5695 1.1656 0.6765 0.0318 Uiso 1.0 2 calc R

loop_
_atom_site_aniso_label
_atom_site_aniso_U_11
_atom_site_aniso_U_22
_atom_site_aniso_U_33
_atom_site_aniso_U_12
_atom_site_aniso_U_13
_atom_site_aniso_U_23
Br1 0.0340(4) 0.0475(4) 0.0313(3) 0.0004(4) -0.0030(2) 0.0080(3)
F1 0.0302(18) 0.026(2) 0.0456(18) -0.0021(14) 0.0059(13) -0.0097(13)
F2 0.0266(17) 0.0317(18) 0.0335(16) 0.0036(14) -0.0003(12) -0.0001(13)
F3 0.0343(18) 0.040(2) 0.0333(17) -0.0019(16) 0.0118(13) -0.0022(14)
O1 0.0288(19) 0.023(3) 0.0240(17) -0.0038(16) 0.0016(14) 0.0032(14)
O2 0.034(3) 0.023(3) 0.0313(19) -0.0042(18) 0.0034(15) 0.0057(16)
C2 0.021(3) 0.021(3) 0.028(3) -0.001(3) 0.0035(17) -0.006(3)
C3 0.022(3) 0.025(3) 0.023(3) -0.003(3) 0.006(2) 0.000(3)
C4 0.025(3) 0.019(3) 0.024(3) -0.001(3) 0.002(2) -0.001(2)
C5 0.026(3) 0.021(3) 0.025(3) -0.001(3) 0.006(2) 0.006(2)
C6 0.029(3) 0.017(3) 0.023(3) 0.001(3) 0.003(2) 0.000(2)
C7 0.027(3) 0.026(3) 0.025(3) -0.006(3) 0.005(2) -0.001(3)
C8 0.028(3) 0.026(3) 0.032(3) -0.007(3) 0.005(3) -0.002(3)
C9 0.036(4) 0.033(4) 0.030(3) -0.005(3) 0.005(3) -0.005(3)
C10 0.049(4) 0.041(4) 0.027(3) 0.001(4) -0.004(3) -0.004(4)
C11 0.026(4) 0.029(4) 0.029(3) -0.003(3) 0.003(3) 0.006(3)
C12 0.024(3) 0.027(3) 0.022(3) 0.002(3) 0.004(2) -0.004(2)
C13 0.030(3) 0.017(3) 0.033(3) -0.002(3) 0.009(3) -0.000(2)
C14 0.030(3) 0.029(4) 0.034(3) -0.006(3) 0.003(3) -0.004(3)
C15 0.027(3) 0.036(4) 0.027(3) 0.007(3) 0.005(2) 0.002(3)
C16 0.035(4) 0.021(3) 0.034(3) 0.002(3) 0.007(3) 0.003(3)
C17 0.030(3) 0.020(4) 0.029(3) -0.003(3) 0.0049(19) 0.001(3)

loop_
_atom_type_symbol
_atom_type_description
_atom_type_scat_dispersion_real
_atom_type_scat_dispersion_imag
_atom_type_scat_source
C C 0.0033 0.0016
;
International Tables for Crystallography
(1992, Vol. C, Tables 4.2.6.8 and 6.1.1.4)
;
H H 0.0000 0.0000
;
International Tables for Crystallography
(1992, Vol. C, Table 6.1.1.4)
;
Br Br -0.2901 2.4595
;
International Tables for Crystallography
(1992, Vol. C, Tables 4.2.6.8 and 6.1.1.4)
;
F F 0.0171 0.0103
;
International Tables for Crystallography
(1992, Vol. C, Tables 4.2.6.8 and 6.1.1.4)
;
O O 0.0106 0.0060
;
International Tables for Crystallography
(1992, Vol. C, Tables 4.2.6.8 and 6.1.1.4)
;

loop_
_geom_angle_atom_site_label_1
_geom_angle_atom_site_label_2
_geom_angle_atom_site_label_3
_geom_angle
_geom_angle_publ_flag
C2 O1 C6 119.7(4) yes
O1 C2 O2 117.1(5) yes
O1 C2 C3 117.4(5) yes
O2 C2 C3 125.5(4) yes
C2 C3 C4 110.3(4) yes
C2 C3 C7 111.3(5) yes
C4 C3 C7 117.5(4) yes
C3 C4 C5 107.3(4) yes
C3 C4 C11 113.6(5) yes
C5 C4 C11 110.3(4) yes
C4 C5 C6 120.7(5) yes
O1 C6 C5 122.1(4) yes
O1 C6 C12 111.6(4) yes
C5 C6 C12 126.2(5) yes
C3 C7 C8 113.3(5) yes
C7 C8 C9 113.3(5) yes
C8 C9 C10 113.4(5) yes
F1 C11 F2 105.8(5) yes
F1 C11 F3 106.6(5) yes
F1 C11 C4 112.9(5) yes
F2 C11 F3 105.9(5) yes
F2 C11 C4 112.8(5) yes
F3 C11 C4 112.2(5) yes
C6 C12 C13 121.3(5) yes
C6 C12 C17 120.4(5) yes
C13 C12 C17 118.3(4) yes
C12 C13 C14 121.0(5) yes
C13 C14 C15 119.4(5) yes
Br1 C15 C14 120.3(4) yes
Br1 C15 C16 118.8(4) yes
C14 C15 C16 120.9(5) yes
C15 C16 C17 119.8(5) yes
C12 C17 C16 120.7(5) yes
C2 C3 H3 105.621 no
C4 C3 H3 105.626 no
C7 C3 H3 105.628 no
C3 C4 H4 108.490 no
C5 C4 H4 108.488 no
C11 C4 H4 108.486 no
C4 C5 H5 119.649 no
C6 C5 H5 119.657 no
C3 C7 H7A 108.918 no
C3 C7 H7B 108.915 no
C8 C7 H7A 108.913 no
C8 C7 H7B 108.909 no
H7A C7 H7B 107.732 no
C7 C8 H8A 108.920 no
C7 C8 H8B 108.929 no
C9 C8 H8A 108.918 no
C9 C8 H8B 108.924 no
H8A C8 H8B 107.748 no
C8 C9 H9A 108.902 no
C8 C9 H9B 108.909 no
C10 C9 H9A 108.903 no
C10 C9 H9B 108.896 no
H9A C9 H9B 107.730 no
C9 C10 H10A 109.467 no
C9 C10 H10B 109.471 no
C9 C10 H10C 109.472 no
H10A C10 H10B 109.474 no
H10A C10 H10C 109.469 no
H10B C10 H10C 109.474 no
C12 C13 H13 119.524 no
C14 C13 H13 119.525 no
C13 C14 H14 120.285 no
C15 C14 H14 120.285 no
C15 C16 H16 120.124 no
C17 C16 H16 120.113 no
C12 C17 H17 119.665 no
C16 C17 H17 119.671 no

loop_
_geom_bond_atom_site_label_1
_geom_bond_atom_site_label_2
_geom_bond_distance
_geom_bond_publ_flag
Br1 C15 1.905(5) yes
F1 C11 1.350(7) yes
F2 C11 1.348(6) yes
F3 C11 1.341(7) yes
O1 C2 1.366(5) yes
O1 C6 1.400(7) yes
O2 C2 1.200(8) yes
C2 C3 1.511(8) yes
C3 C4 1.545(8) yes
C3 C7 1.526(7) yes
C4 C5 1.515(7) yes
C4 C11 1.500(8) yes
C5 C6 1.321(7) yes
C6 C12 1.486(6) yes
C7 C8 1.535(7) yes
C8 C9 1.523(7) yes
C9 C10 1.530(10) yes
C12 C13 1.392(7) yes
C12 C17 1.398(8) yes
C13 C14 1.381(7) yes
C14 C15 1.379(8) yes
C15 C16 1.373(8) yes
C16 C17 1.380(7) yes
C3 H3 1.000 no
C4 H4 1.000 no
C5 H5 0.950 no
C7 H7A 0.990 no
C7 H7B 0.990 no
C8 H8A 0.990 no
C8 H8B 0.990 no
C9 H9A 0.990 no
C9 H9B 0.990 no
C10 H10A 0.980 no
C10 H10B 0.980 no
C10 H10C 0.980 no
C13 H13 0.950 no
C14 H14 0.950 no
C16 H16 0.950 no
C17 H17 0.950 no

loop_
_geom_contact_atom_site_label_1
_geom_contact_atom_site_label_2
_geom_contact_distance
_geom_contact_publ_flag
_geom_contact_site_symmetry_2
F1 O1 3.044(5) no .
F1 O2 3.274(6) no .
F1 C2 2.766(6) no .
F1 C3 2.871(7) no .
F1 C5 2.992(6) no .
F1 C6 3.279(6) no .
F1 C7 3.448(6) no .
F2 C3 3.061(6) no .
F2 C7 2.985(7) no .
F2 C8 3.199(7) no .
F3 C5 2.770(6) no .
O1 C4 2.844(6) no .
O1 C11 3.469(7) no .
O1 C13 2.729(6) no .
O2 C4 3.568(7) no .
O2 C6 3.465(7) no .
O2 C7 2.800(6) no .
C2 C5 2.809(8) no .
C2 C11 3.121(8) no .
C3 C6 2.760(7) no .
C4 C8 3.127(7) no .
C5 C17 2.981(7) no .
C6 C11 3.284(8) no .
C7 C10 3.100(7) no .
C7 C11 3.144(8) no .
C12 C15 2.775(7) no .
C13 C16 2.762(8) no .
C14 C17 2.765(8) no .
Br1 F1 3.517(4) no 2_656
Br1 F3 3.300(3) no 2_656
F1 Br1 3.517(4) no 2_646
F1 F2 3.060(5) no 2_747
F1 C4 3.413(7) no 1_545
F1 C5 3.248(7) no 1_545
F2 F1 3.060(5) no 2_757
F2 F2 2.929(5) no 2_747
F2 F2 2.929(5) no 2_757
F2 F3 2.891(5) no 2_747
F2 C4 3.424(6) no 2_747
F2 C11 3.219(7) no 2_747
F2 C11 3.543(7) no 2_757
F3 Br1 3.300(3) no 2_646
F3 F2 2.891(5) no 2_757
F3 C10 3.373(7) no 2_757
O1 O2 2.976(6) no 2_657
O2 O1 2.976(6) no 2_647
O2 O2 3.448(6) no 2_647
O2 O2 3.448(6) no 2_657
O2 C2 2.986(7) no 2_647
O2 C3 3.502(7) no 1_545
O2 C3 3.335(7) no 2_647
O2 C4 3.547(7) no 1_545
O2 C5 3.370(7) no 1_545
O2 C6 3.379(7) no 2_647
C2 O2 2.986(7) no 2_657
C3 O2 3.502(7) no 1_565
C3 O2 3.335(7) no 2_657
C4 F1 3.413(7) no 1_565
C4 F2 3.424(6) no 2_757
C4 O2 3.547(7) no 1_565
C5 F1 3.248(7) no 1_565
C5 O2 3.370(7) no 1_565
C6 O2 3.379(7) no 2_657
C10 F3 3.373(7) no 2_747
C11 F2 3.543(7) no 2_747
C11 F2 3.219(7) no 2_757
C13 C16 3.466(8) no 1_545
C16 C13 3.466(8) no 1_565
Br1 H14 2.9372 no .
Br1 H16 2.8947 no .
F1 H4 3.2026 no .
F1 H7B 2.9814 no .
F2 H4 2.5307 no .
F2 H7B 2.5166 no .
F2 H8B 2.5364 no .
F3 H4 2.6500 no .
F3 H5 2.8647 no .
O1 H3 2.7358 no .
O1 H5 3.2357 no .
O1 H13 2.3753 no .
O2 H3 2.9259 no .
O2 H7A 2.6337 no .
O2 H7B 2.8042 no .
C2 H4 3.3517 no .
C2 H7A 2.6585 no .
C2 H7B 2.7165 no .
C3 H5 3.3034 no .
C3 H8A 2.6534 no .
C3 H8B 2.8425 no .
C4 H7A 3.4454 no .
C4 H7B 2.8734 no .
C4 H8A 3.2003 no .
C4 H8B 2.9115 no .
C5 H3 2.6164 no .
C5 H17 2.6870 no .
C6 H3 2.8570 no .
C6 H4 3.2104 no .
C6 H13 2.6697 no .
C6 H17 2.6596 no .
C7 H4 2.8521 no .
C7 H9A 3.3914 no .
C7 H9B 2.7397 no .
C7 H10A 3.3509 no .
C7 H10B 2.8167 no .
C8 H3 2.7214 no .
C8 H4 2.8289 no .
C8 H10A 2.7129 no .
C8 H10B 2.7916 no .
C8 H10C 3.3815 no .
C9 H7A 2.6505 no .
C9 H7B 2.8394 no .
C10 H7A 3.2348 no .
C10 H7B 2.8692 no .
C10 H8A 3.3883 no .
C10 H8B 2.7385 no .
C11 H3 3.3603 no .
C11 H5 2.9700 no .
C11 H7B 2.8908 no .
C11 H8B 3.2238 no .
C12 H5 2.6951 no .
C12 H14 3.2699 no .
C12 H16 3.2714 no .
C13 H17 3.2553 no .
C14 H16 3.2493 no .
C15 H13 3.2398 no .
C15 H17 3.2369 no .
C16 H14 3.2494 no .
C17 H5 2.6942 no .
C17 H13 3.2555 no .
H3 H4 2.3063 no .
H3 H5 3.3432 no .
H3 H7A 2.3166 no .
H3 H7B 2.8431 no .
H3 H8A 2.4534 no .
H3 H8B 3.1651 no .
H4 H5 2.3556 no .
H4 H7B 3.2270 no .
H4 H8A 2.7419 no .
H4 H8B 2.4729 no .
H5 H17 2.1351 no .
H7A H8A 2.4639 no .
H7A H8B 2.8632 no .
H7A H9A 3.5572 no .
H7A H9B 2.4697 no .
H7A H10B 2.8205 no .
H7B H8A 2.8631 no .
H7B H8B 2.3127 no .
H7B H9B 3.1613 no .
H7B H10A 2.9788 no .
H7B H10B 2.4124 no .
H8A H9A 2.3303 no .
H8A H9B 2.3723 no .
H8B H9A 2.3725 no .
H8B H9B 2.8628 no .
H8B H10A 2.5329 no .
H8B H10B 3.0913 no .
H9A H10A 2.4071 no .
H9A H10B 2.8618 no .
H9A H10C 2.3307 no .
H9B H10A 2.8632 no .
H9B H10B 2.3452 no .
H9B H10C 2.3912 no .
H13 H14 2.3285 no .
H16 H17 2.3268 no .
Br1 H9A 3.4062 no 1_454
Br1 H9B 3.3668 no 2_657
Br1 H10A 3.3677 no 1_454
Br1 H17 3.2950 no 2_646
F1 H4 2.7093 no 1_545
F1 H5 2.6210 no 1_545
F1 H8B 3.3546 no 2_747
F2 H4 2.7405 no 2_747
F2 H8B 3.3495 no 2_747
F3 H7B 3.3094 no 2_757
F3 H8B 2.9123 no 2_747
F3 H10A 2.7185 no 2_757
F3 H10B 3.1406 no 2_757
O1 H3 3.0457 no 2_647
O1 H5 3.4482 no 1_545
O1 H17 3.1886 no 1_545
O2 H3 2.6472 no 1_545
O2 H3 2.6778 no 2_647
O2 H4 3.1910 no 1_545
O2 H5 3.4259 no 1_545
O2 H8A 3.5083 no 1_545
C2 H3 3.0833 no 2_647
C2 H5 3.5822 no 1_545
C7 H8A 3.5812 no 1_545
C7 H13 3.5376 no 2_657
C8 H10B 3.3540 no 1_565
C8 H13 3.2258 no 2_657
C9 H10B 3.4235 no 1_565
C9 H10C 3.4085 no 2_758
C9 H13 3.4345 no 2_657
C9 H14 3.0201 no 2_657
C10 H9A 3.4542 no 1_545
C11 H8B 3.4652 no 2_747
C12 H7A 3.1347 no 2_657
C12 H16 3.1357 no 2_646
C13 H7A 3.1572 no 2_657
C13 H8A 3.1383 no 2_647
C13 H9B 3.4018 no 2_647
C13 H16 3.0870 no 1_545
C13 H16 3.3487 no 2_646
C13 H17 3.3566 no 1_545
C14 H7A 3.5180 no 2_657
C14 H8A 3.4722 no 2_647
C14 H9A 3.4892 no 2_647
C14 H9B 3.2270 no 2_647
C14 H9B 3.2581 no 2_657
C14 H10B 3.3051 no 2_657
C14 H16 3.0552 no 1_545
C14 H16 3.3116 no 2_646
C15 H9B 2.8583 no 2_657
C15 H16 3.0306 no 2_646
C15 H17 3.2605 no 2_646
C16 H9B 3.1159 no 2_657
C16 H13 3.0942 no 1_565
C16 H14 3.3966 no 1_565
C16 H16 2.8139 no 2_646
C17 H7A 3.4446 no 2_657
C17 H13 3.0583 no 1_565
C17 H16 2.8666 no 2_646
H3 O1 3.0457 no 2_657
H3 O2 2.6472 no 1_565
H3 O2 2.6778 no 2_657
H3 C2 3.0833 no 2_657
H3 H13 3.2663 no 2_657
H4 F1 2.7093 no 1_565
H4 F2 2.7405 no 2_757
H4 O2 3.1910 no 1_565
H4 H7B 3.2793 no 1_565
H5 F1 2.6210 no 1_565
H5 O1 3.4482 no 1_565
H5 O2 3.4259 no 1_565
H5 C2 3.5822 no 1_565
H7A C12 3.1347 no 2_647
H7A C13 3.1572 no 2_647
H7A C14 3.5180 no 2_647
H7A C17 3.4446 no 2_647
H7A H8A 3.3384 no 1_545
H7A H13 3.4586 no 2_647
H7A H13 3.1120 no 2_657
H7B F3 3.3094 no 2_747
H7B H4 3.2793 no 1_545
H7B H8A 2.8908 no 1_545
H7B H8B 3.5910 no 1_545
H8A O2 3.5083 no 1_565
H8A C7 3.5812 no 1_565
H8A C13 3.1383 no 2_657
H8A C14 3.4722 no 2_657
H8A H7A 3.3384 no 1_565
H8A H7B 2.8908 no 1_565
H8A H10B 2.8081 no 1_565
H8A H13 2.5828 no 2_657
H8A H14 3.2278 no 2_657
H8B F1 3.3546 no 2_757
H8B F2 3.3495 no 2_757
H8B F3 2.9123 no 2_757
H8B C11 3.4652 no 2_757
H8B H7B 3.5910 no 1_565
H8B H10B 3.3553 no 1_565
H9A Br1 3.4062 no 1_656
H9A C10 3.4542 no 1_565
H9A C14 3.4892 no 2_657
H9A H10B 2.7047 no 1_565
H9A H10C 3.4107 no 1_565
H9A H10C 2.6389 no 2_758
H9A H14 2.7077 no 2_657
H9B Br1 3.3668 no 2_647
H9B C13 3.4018 no 2_657
H9B C14 3.2581 no 2_647
H9B C14 3.2270 no 2_657
H9B C15 2.8583 no 2_647
H9B C16 3.1159 no 2_647
H9B H10C 3.4955 no 2_758
H9B H13 2.8641 no 2_657
H9B H14 3.5963 no 2_647
H9B H14 2.5107 no 2_657
H9B H16 3.3820 no 2_647
H10A Br1 3.3677 no 1_656
H10A F3 2.7185 no 2_747
H10B F3 3.1406 no 2_747
H10B C8 3.3540 no 1_545
H10B C9 3.4235 no 1_545
H10B C14 3.3051 no 2_647
H10B H8A 2.8081 no 1_545
H10B H8B 3.3553 no 1_545
H10B H9A 2.7047 no 1_545
H10B H14 3.0942 no 2_647
H10C C9 3.4085 no 2_748
H10C H9A 3.4107 no 1_545
H10C H9A 2.6389 no 2_748
H10C H9B 3.4955 no 2_748
H10C H10C 3.2715 no 2_748
H10C H10C 3.2715 no 2_758
H10C H14 3.2393 no 1_656
H10C H14 3.5546 no 2_647
H13 C7 3.5376 no 2_647
H13 C8 3.2258 no 2_647
H13 C9 3.4345 no 2_647
H13 C16 3.0942 no 1_545
H13 C17 3.0583 no 1_545
H13 H3 3.2663 no 2_647
H13 H7A 3.1120 no 2_647
H13 H7A 3.4586 no 2_657
H13 H8A 2.5828 no 2_647
H13 H9B 2.8641 no 2_647
H13 H16 2.9830 no 1_545
H13 H17 2.9100 no 1_545
H14 C9 3.0201 no 2_647
H14 C16 3.3966 no 1_545
H14 H8A 3.2278 no 2_647
H14 H9A 2.7077 no 2_647
H14 H9B 2.5107 no 2_647
H14 H9B 3.5963 no 2_657
H14 H10B 3.0942 no 2_657
H14 H10C 3.2393 no 1_454
H14 H10C 3.5546 no 2_657
H14 H16 2.9370 no 1_545
H16 C12 3.1357 no 2_656
H16 C13 3.0870 no 1_565
H16 C13 3.3487 no 2_656
H16 C14 3.0552 no 1_565
H16 C14 3.3116 no 2_656
H16 C15 3.0306 no 2_656
H16 C16 2.8139 no 2_656
H16 C17 2.8666 no 2_656
H16 H9B 3.3820 no 2_657
H16 H13 2.9830 no 1_565
H16 H14 2.9370 no 1_565
H16 H16 3.2167 no 2_646
H16 H16 3.2167 no 2_656
H16 H17 3.2995 no 2_656
H17 Br1 3.2950 no 2_656
H17 O1 3.1886 no 1_565
H17 C13 3.3566 no 1_565
H17 C15 3.2605 no 2_656
H17 H13 2.9100 no 1_565
H17 H16 3.2995 no 2_646

loop_
_geom_torsion_atom_site_label_1
_geom_torsion_atom_site_label_2
_geom_torsion_atom_site_label_3
_geom_torsion_atom_site_label_4
_geom_torsion
_geom_torsion_publ_flag
C2 O1 C6 C5 20.0(7) no
C2 O1 C6 C12 -162.9(4) no
C6 O1 C2 O2 -175.6(4) no
C6 O1 C2 C3 5.2(6) no
O1 C2 C3 C4 -41.4(6) no
O1 C2 C3 C7 -173.6(4) no
O2 C2 C3 C4 139.4(5) no
O2 C2 C3 C7 7.3(7) no
C2 C3 C4 C5 51.5(5) no
C2 C3 C4 C11 -70.7(5) no
C2 C3 C7 C8 -176.0(4) no
C4 C3 C7 C8 55.5(6) no
C7 C3 C4 C5 -179.6(4) no
C7 C3 C4 C11 58.2(6) no
C3 C4 C5 C6 -31.3(6) no
C3 C4 C11 F1 49.1(6) no
C3 C4 C11 F2 -70.8(6) no
C3 C4 C11 F3 169.7(4) no
C5 C4 C11 F1 -71.4(6) no
C5 C4 C11 F2 168.7(4) no
C5 C4 C11 F3 49.1(6) no
C11 C4 C5 C6 93.0(6) no
C4 C5 C6 O1 -4.7(8) no
C4 C5 C6 C12 178.6(5) no
O1 C6 C12 C13 -4.3(7) no
O1 C6 C12 C17 175.5(4) no
C5 C6 C12 C13 172.7(5) no
C5 C6 C12 C17 -7.5(8) no
C3 C7 C8 C9 166.6(4) no
C7 C8 C9 C10 62.4(6) no
C6 C12 C13 C14 -178.7(5) no
C6 C12 C17 C16 178.3(5) no
C13 C12 C17 C16 -1.8(8) no
C17 C12 C13 C14 1.4(8) no
C12 C13 C14 C15 0.3(8) no
C13 C14 C15 Br1 179.4(5) no
C13 C14 C15 C16 -1.7(8) no
Br1 C15 C16 C17 -179.7(4) no
C14 C15 C16 C17 1.3(9) no
C15 C16 C17 C12 0.5(8) no
